data_4118204
loop_
_publ_author_name
'Weidong Rao'
'Ming Joo Koh'
'Prasath Kothandaraman'
'Philip Wai Hong Chan'

_publ_section_title
;
 Gold-Catalyzed Cycloisomerization of 1,7-Diyne Benzoates to
 Indeno[1,2-c]azepines and Azabicyclo[4.2.0]octa-1(8),5-dines
;
_journal_name_full 'Journal of the American Chemical Society'
_journal_page_first 10811
_journal_page_last 10814
_journal_paper_doi 10.1021/ja304964s
_journal_volume 134
_journal_year 2012
_chemical_absolute_configuration ad
_chemical_formula_moiety 'C40 H32 Br N O4 S, C4 H10 O'
_chemical_formula_sum 'C44 H42 Br N O5 S'
_chemical_formula_weight 776.76
_chemical_name_systematic
; 
 ? 
;
_space_group_IT_number 1
_symmetry_cell_setting triclinic
_symmetry_space_group_name_Hall 'P 1'
_symmetry_space_group_name_H-M 'P 1'
_atom_sites_solution_hydrogens geom
_atom_sites_solution_primary direct
_atom_sites_solution_secondary difmap
_audit_creation_method SHELXL-97
_cell_angle_alpha 74.4920(10)
_cell_angle_beta 71.769(2)
_cell_angle_gamma 79.3690(10)
_cell_formula_units_Z 1
_cell_length_a 8.3944(3)
_cell_length_b 9.6158(5)
_cell_length_c 12.7663(6)
_cell_measurement_reflns_used 5147
_cell_measurement_temperature 103(2)
_cell_measurement_theta_max 26.40
_cell_measurement_theta_min 2.48
_cell_volume 937.38(7)
_computing_cell_refinement 'Bruker SAINT'
_computing_data_collection 'Bruker APEX2'
_computing_data_reduction 'Bruker SAINT'
_computing_molecular_graphics 'Bruker SHELXTL'
_computing_publication_material 'Bruker SHELXTL'
_computing_structure_refinement 'SHELXL-97 (Sheldrick, 2008)'
_computing_structure_solution 'SHELXS-97 (Sheldrick, 2008)'
_diffrn_ambient_temperature 103(2)
_diffrn_measured_fraction_theta_full 0.987
_diffrn_measured_fraction_theta_max 0.987
_diffrn_measurement_device_type 'Bruker APEX-II CCD'
_diffrn_measurement_method '\f and \w scans'
_diffrn_radiation_monochromator graphite
_diffrn_radiation_source 'fine-focus sealed tube'
_diffrn_radiation_type MoK\a
_diffrn_radiation_wavelength 0.71073
_diffrn_reflns_av_R_equivalents 0.0263
_diffrn_reflns_av_sigmaI/netI 0.0733
_diffrn_reflns_limit_h_max 10
_diffrn_reflns_limit_h_min -10
_diffrn_reflns_limit_k_max 12
_diffrn_reflns_limit_k_min -12
_diffrn_reflns_limit_l_max 16
_diffrn_reflns_limit_l_min -16
_diffrn_reflns_number 13462
_diffrn_reflns_theta_full 27.31
_diffrn_reflns_theta_max 27.31
_diffrn_reflns_theta_min 1.72
_exptl_absorpt_coefficient_mu 1.200
_exptl_absorpt_correction_T_max 0.7782
_exptl_absorpt_correction_T_min 0.6858
_exptl_absorpt_correction_type multi-scan
_exptl_absorpt_process_details sadabs
_exptl_crystal_colour colourless
_exptl_crystal_density_diffrn 1.376
_exptl_crystal_description block
_exptl_crystal_F_000 404
_exptl_crystal_size_max 0.34
_exptl_crystal_size_mid 0.32
_exptl_crystal_size_min 0.22
_refine_diff_density_max 0.915
_refine_diff_density_min -0.627
_refine_diff_density_rms 0.139
_refine_ls_abs_structure_details 'Flack H D (1983), Acta Cryst. A39, 876-881'
_refine_ls_abs_structure_Flack 0.002(8)
_refine_ls_extinction_method none
_refine_ls_goodness_of_fit_ref 1.085
_refine_ls_hydrogen_treatment constr
_refine_ls_matrix_type full
_refine_ls_number_parameters 619
_refine_ls_number_reflns 7460
_refine_ls_number_restraints 662
_refine_ls_restrained_S_all 1.073
_refine_ls_R_factor_all 0.0574
_refine_ls_R_factor_gt 0.0432
_refine_ls_shift/su_max 0.003
_refine_ls_shift/su_mean 0.000
_refine_ls_structure_factor_coef Fsqd
_refine_ls_weighting_details 'calc w=1/[\s^2^(Fo^2^)+(0.0717P)^2^+0.0000P] where P=(Fo^2^+2Fc^2^)/3'
_refine_ls_weighting_scheme calc
_refine_ls_wR_factor_gt 0.1063
_refine_ls_wR_factor_ref 0.1380
_reflns_number_gt 6239
_reflns_number_total 7460
_reflns_threshold_expression >2sigma(I)
_cod_data_source_file ja304964s_si_002.cif
_cod_data_source_block chan183s
_cod_database_code 4118204

loop_
_symmetry_equiv_pos_as_xyz
'x, y, z'

loop_
_atom_site_label
_atom_site_type_symbol
_atom_site_fract_x
_atom_site_fract_y
_atom_site_fract_z
_atom_site_U_iso_or_equiv
_atom_site_adp_type
_atom_site_occupancy
_atom_site_symmetry_multiplicity
_atom_site_calc_flag
_atom_site_refinement_flags
_atom_site_disorder_assembly
_atom_site_disorder_group
C1 C 0.7230(4) 0.3328(4) 0.8293(3) 0.0197(7) Uani 1 1 d . . .
H1 H 0.6804 0.4319 0.8441 0.024 Uiso 1 1 calc R . .
C2 C 0.8216(5) 0.2535(5) 0.9152(3) 0.0278(8) Uani 1 1 d . . .
H2A H 0.8546 0.1514 0.9080 0.033 Uiso 1 1 calc R . .
H2B H 0.9263 0.2993 0.8965 0.033 Uiso 1 1 calc R . .
C3 C 0.7236(5) 0.2548(5) 1.0368(3) 0.0266(8) Uani 1 1 d . . .
C4 C 0.7297(6) 0.3660(5) 1.0844(4) 0.0376(10) Uani 1 1 d . . .
H4 H 0.7951 0.4429 1.0395 0.045 Uiso 1 1 calc R . .
C5 C 0.6428(7) 0.3687(5) 1.1961(4) 0.0440(11) Uani 1 1 d . . .
H5 H 0.6472 0.4472 1.2268 0.053 Uiso 1 1 calc R . .
C6 C 0.5498(6) 0.2559(5) 1.2621(4) 0.0434(11) Uani 1 1 d . . .
H6 H 0.4893 0.2567 1.3386 0.052 Uiso 1 1 calc R . .
C7 C 0.5448(7) 0.1421(5) 1.2172(4) 0.0422(11) Uani 1 1 d . . .
H7 H 0.4817 0.0641 1.2629 0.051 Uiso 1 1 calc R . .
C8 C 0.6313(5) 0.1409(5) 1.1053(3) 0.0325(9) Uani 1 1 d . . .
H8 H 0.6277 0.0617 1.0751 0.039 Uiso 1 1 calc R . .
C9 C 0.8390(4) 0.3537(4) 0.7033(3) 0.0193(7) Uani 1 1 d . . .
C10 C 1.0904(4) 0.2181(4) 0.6098(3) 0.0215(7) Uani 1 1 d . . .
C11 C 1.2070(4) 0.0821(4) 0.6297(3) 0.0211(7) Uani 1 1 d . . .
C12 C 1.3114(5) 0.0332(4) 0.5362(3) 0.0269(8) Uani 1 1 d . . .
H12 H 1.3095 0.0867 0.4623 0.032 Uiso 1 1 calc R . .
C13 C 1.4196(5) -0.0947(5) 0.5504(4) 0.0296(9) Uani 1 1 d . . .
H13 H 1.4905 -0.1293 0.4862 0.035 Uiso 1 1 calc R . .
C14 C 1.4234(5) -0.1712(4) 0.6582(4) 0.0259(8) Uani 1 1 d . . .
H14 H 1.4976 -0.2581 0.6680 0.031 Uiso 1 1 calc R . .
C15 C 1.3191(5) -0.1214(4) 0.7524(3) 0.0263(8) Uani 1 1 d . . .
H15 H 1.3225 -0.1735 0.8263 0.032 Uiso 1 1 calc R . .
C16 C 1.2100(5) 0.0052(4) 0.7375(3) 0.0233(7) Uani 1 1 d . . .
H16 H 1.1373 0.0390 0.8015 0.028 Uiso 1 1 calc R . .
C17 C 0.9085(4) 0.5002(4) 0.6662(3) 0.0197(7) Uani 1 1 d . . .
C18 C 1.0149(4) 0.5524(5) 0.7061(3) 0.0268(8) Uani 1 1 d . . .
H18 H 1.0659 0.4911 0.7614 0.032 Uiso 1 1 calc R . .
C19 C 1.0461(5) 0.6979(5) 0.6632(4) 0.0311(9) Uani 1 1 d . . .
H19 H 1.1212 0.7354 0.6883 0.037 Uiso 1 1 calc R . .
C20 C 0.9694(5) 0.7868(5) 0.5853(4) 0.0311(9) Uani 1 1 d . . .
H20 H 0.9891 0.8860 0.5593 0.037 Uiso 1 1 calc R . .
C21 C 0.8636(5) 0.7348(4) 0.5437(3) 0.0259(8) Uani 1 1 d . . .
H21 H 0.8124 0.7968 0.4888 0.031 Uiso 1 1 calc R . .
C22 C 0.8342(4) 0.5902(4) 0.5840(3) 0.0187(7) Uani 1 1 d . A .
C23 C 0.7305(4) 0.5035(4) 0.5563(3) 0.0192(7) Uani 1 1 d D . .
Br1 Br 0.26204(17) 0.7619(3) 0.25110(11) 0.0648(6) Uani 0.777(18) 1 d PDU A 1
C24 C 0.6262(9) 0.5566(10) 0.4765(7) 0.0170(15) Uani 0.777(18) 1 d PDU A 1
C25 C 0.6824(10) 0.6493(10) 0.3710(6) 0.0203(14) Uani 0.777(18) 1 d PDU A 1
H25 H 0.7960 0.6712 0.3454 0.024 Uiso 0.777(18) 1 calc PR A 1
C26 C 0.5759(9) 0.7103(9) 0.3027(6) 0.0236(13) Uani 0.777(18) 1 d PDU A 1
H26 H 0.6143 0.7751 0.2317 0.028 Uiso 0.777(18) 1 calc PR A 1
C27 C 0.4111(8) 0.6741(9) 0.3409(6) 0.0251(14) Uani 0.777(18) 1 d PU A 1
C28 C 0.3521(8) 0.5777(9) 0.4422(6) 0.0239(13) Uani 0.777(18) 1 d PDU A 1
H28 H 0.2405 0.5516 0.4651 0.029 Uiso 0.777(18) 1 calc PR A 1
C29 C 0.4605(8) 0.5200(9) 0.5097(6) 0.0192(13) Uani 0.777(18) 1 d PDU A 1
H29 H 0.4216 0.4541 0.5800 0.023 Uiso 0.777(18) 1 calc PR A 1
Br1A Br 0.322(3) 0.7963(14) 0.2207(18) 0.093(4) Uani 0.223(18) 1 d PDU A 2
C24A C 0.635(2) 0.579(4) 0.4737(19) 0.020(5) Uani 0.223(18) 1 d PGDU A 2
C25A C 0.711(2) 0.670(3) 0.3718(18) 0.022(5) Uani 0.223(18) 1 d PGDU A 2
H25A H 0.8241 0.6887 0.3558 0.026 Uiso 0.223(18) 1 calc PR A 2
C26A C 0.620(3) 0.732(3) 0.2932(15) 0.027(5) Uani 0.223(18) 1 d PGDU A 2
H26A H 0.6718 0.7942 0.2235 0.033 Uiso 0.223(18) 1 calc PR A 2
C27A C 0.454(3) 0.705(3) 0.3165(17) 0.026(5) Uani 0.223(18) 1 d PGU A 2
C28A C 0.379(2) 0.614(3) 0.4185(18) 0.024(4) Uani 0.223(18) 1 d PGDU A 2
H28A H 0.2658 0.5955 0.4344 0.029 Uiso 0.223(18) 1 calc PR A 2
C29A C 0.470(2) 0.552(3) 0.4971(18) 0.031(6) Uani 0.223(18) 1 d PGDU A 2
H29A H 0.4182 0.4899 0.5667 0.038 Uiso 0.223(18) 1 calc PR A 2
C30 C 0.7390(4) 0.3669(4) 0.6205(3) 0.0188(7) Uani 1 1 d . A .
C31 C 0.6773(5) 0.2404(4) 0.6095(3) 0.0228(7) Uani 1 1 d . . .
H31 H 0.6720 0.2394 0.5364 0.027 Uiso 1 1 calc R A .
C32 C 0.6279(5) 0.1266(4) 0.6927(3) 0.0277(8) Uani 1 1 d . A .
H32 H 0.6077 0.0445 0.6726 0.033 Uiso 1 1 calc R . .
C33 C 0.6017(5) 0.1176(4) 0.8160(3) 0.0262(8) Uani 1 1 d . . .
H33A H 0.5027 0.0645 0.8604 0.031 Uiso 1 1 calc R A .
H33B H 0.7015 0.0607 0.8384 0.031 Uiso 1 1 calc R . .
C38 C -0.036(2) 0.201(3) 1.3451(10) 0.048(4) Uani 0.56(4) 1 d PD A 1
H38A H 0.0252 0.1263 1.3918 0.073 Uiso 0.56(4) 1 calc PR A 1
H38B H -0.1374 0.1656 1.3450 0.073 Uiso 0.56(4) 1 calc PR A 1
H38C H -0.0673 0.2886 1.3763 0.073 Uiso 0.56(4) 1 calc PR A 1
C34 C 0.272(2) 0.3050(18) 1.0031(9) 0.020(3) Uani 0.56(4) 1 d PDU A 1
C35 C 0.2609(19) 0.394(2) 1.0722(12) 0.027(2) Uani 0.56(4) 1 d PDU A 1
H35 H 0.3193 0.4783 1.0448 0.032 Uiso 0.56(4) 1 calc PR A 1
C36 C 0.1616(18) 0.360(2) 1.1842(11) 0.031(3) Uani 0.56(4) 1 d PDU A 1
H36 H 0.1522 0.4226 1.2330 0.037 Uiso 0.56(4) 1 calc PR A 1
C37 C 0.0770(19) 0.238(2) 1.2253(9) 0.029(3) Uani 0.56(4) 1 d PDU A 1
C39 C 0.090(2) 0.153(2) 1.1514(13) 0.027(3) Uani 0.56(4) 1 d PDU A 1
H39 H 0.0303 0.0695 1.1776 0.033 Uiso 0.56(4) 1 calc PR A 1
C40 C 0.186(3) 0.183(2) 1.0417(12) 0.024(2) Uani 0.56(4) 1 d PDU A 1
H40 H 0.1937 0.1223 0.9925 0.029 Uiso 0.56(4) 1 calc PR A 1
C38A C -0.021(3) 0.140(3) 1.3460(13) 0.045(5) Uani 0.44(4) 1 d PDU A 2
H38D H -0.1398 0.1398 1.3514 0.067 Uiso 0.44(4) 1 calc PR A 2
H38E H -0.0120 0.2048 1.3913 0.067 Uiso 0.44(4) 1 calc PR A 2
H38F H 0.0270 0.0417 1.3745 0.067 Uiso 0.44(4) 1 calc PR A 2
C34A C 0.269(3) 0.287(2) 1.0020(9) 0.021(4) Uani 0.44(4) 1 d PGDU A 2
C35A C 0.266(2) 0.357(2) 1.0851(13) 0.032(4) Uani 0.44(4) 1 d PGDU A 2
H35A H 0.3297 0.4366 1.0663 0.039 Uiso 0.44(4) 1 calc PR A 2
C36A C 0.169(2) 0.310(3) 1.1957(10) 0.032(3) Uani 0.44(4) 1 d PGDU A 2
H36A H 0.1669 0.3581 1.2525 0.038 Uiso 0.44(4) 1 calc PR A 2
C37A C 0.076(2) 0.194(2) 1.2231(9) 0.029(4) Uani 0.44(4) 1 d PGDU A 2
C39A C 0.079(2) 0.124(2) 1.1400(13) 0.021(3) Uani 0.44(4) 1 d PGDU A 2
H39A H 0.0149 0.0449 1.1588 0.025 Uiso 0.44(4) 1 calc PR A 2
C40A C 0.176(3) 0.171(2) 1.0294(11) 0.020(3) Uani 0.44(4) 1 d PGDU A 2
H40A H 0.1778 0.1234 0.9726 0.024 Uiso 0.44(4) 1 calc PR A 2
C41 C 1.014(2) 0.814(2) 1.051(2) 0.051(2) Uani 0.601(8) 1 d PDU B 1
H41A H 1.0424 0.9141 1.0183 0.076 Uiso 0.601(8) 1 calc PR B 1
H41B H 1.1124 0.7516 1.0685 0.076 Uiso 0.601(8) 1 calc PR B 1
H41C H 0.9210 0.8124 1.1211 0.076 Uiso 0.601(8) 1 calc PR B 1
C42 C 0.9590(11) 0.7606(14) 0.9673(11) 0.064(2) Uani 0.601(8) 1 d PDU B 1
H42A H 1.0131 0.8143 0.8900 0.077 Uiso 0.601(8) 1 calc PR B 1
H42B H 1.0029 0.6568 0.9723 0.077 Uiso 0.601(8) 1 calc PR B 1
C43 C 0.7111(12) 0.7299(12) 0.9174(9) 0.060(3) Uani 0.601(8) 1 d PDU B 1
H43A H 0.7678 0.6346 0.9022 0.072 Uiso 0.601(8) 1 calc PR B 1
H43B H 0.7229 0.8006 0.8438 0.072 Uiso 0.601(8) 1 calc PR B 1
C44 C 0.5250(11) 0.7169(11) 0.9761(9) 0.059(2) Uani 0.601(8) 1 d PDU B 1
H44A H 0.5117 0.6573 1.0531 0.088 Uiso 0.601(8) 1 calc PR B 1
H44B H 0.4787 0.6712 0.9336 0.088 Uiso 0.601(8) 1 calc PR B 1
H44C H 0.4646 0.8138 0.9794 0.088 Uiso 0.601(8) 1 calc PR B 1
O5 O 0.7898(8) 0.7738(7) 0.9809(8) 0.0507(16) Uani 0.601(8) 1 d PDU B 1
C41A C 1.036(3) 0.792(4) 1.051(4) 0.051(2) Uani 0.399(8) 1 d PDU B 2
H41D H 1.0935 0.8616 0.9845 0.076 Uiso 0.399(8) 1 calc PR B 2
H41E H 1.1191 0.7150 1.0759 0.076 Uiso 0.399(8) 1 calc PR B 2
H41F H 0.9771 0.8427 1.1123 0.076 Uiso 0.399(8) 1 calc PR B 2
C42A C 0.9076(17) 0.7260(15) 1.0211(15) 0.056(3) Uani 0.399(8) 1 d PDU B 2
H42C H 0.9630 0.6953 0.9489 0.067 Uiso 0.399(8) 1 calc PR B 2
H42D H 0.8742 0.6381 1.0804 0.067 Uiso 0.399(8) 1 calc PR B 2
C43A C 0.6245(14) 0.7627(15) 0.9973(12) 0.053(3) Uani 0.399(8) 1 d PDU B 2
H43C H 0.5234 0.8347 1.0084 0.064 Uiso 0.399(8) 1 calc PR B 2
H43D H 0.5986 0.6734 1.0569 0.064 Uiso 0.399(8) 1 calc PR B 2
C44A C 0.6589(18) 0.7284(17) 0.8854(11) 0.052(3) Uani 0.399(8) 1 d PDU B 2
H44D H 0.6759 0.8176 0.8261 0.078 Uiso 0.399(8) 1 calc PR B 2
H44E H 0.5629 0.6856 0.8834 0.078 Uiso 0.399(8) 1 calc PR B 2
H44F H 0.7607 0.6592 0.8727 0.078 Uiso 0.399(8) 1 calc PR B 2
O5A O 0.7627(11) 0.8195(12) 1.0104(8) 0.041(2) Uani 0.399(8) 1 d PDU B 2
N1 N 0.5748(4) 0.2601(3) 0.8455(3) 0.0207(6) Uani 1 1 d . A .
O1 O 0.9659(3) 0.2289(3) 0.7053(2) 0.0224(5) Uani 1 1 d . . .
O2 O 1.1049(3) 0.3063(3) 0.5213(2) 0.0275(6) Uani 1 1 d . . .
O3 O 0.3045(3) 0.3011(3) 0.7950(2) 0.0291(6) Uani 1 1 d . A .
O4 O 0.4060(3) 0.5014(3) 0.8363(3) 0.0326(6) Uani 1 1 d . A .
S1 S 0.38726(17) 0.34995(18) 0.85902(10) 0.0212(2) Uani 1 1 d D . .

loop_
_atom_site_aniso_label
_atom_site_aniso_U_11
_atom_site_aniso_U_22
_atom_site_aniso_U_33
_atom_site_aniso_U_23
_atom_site_aniso_U_13
_atom_site_aniso_U_12
C1 0.0149(15) 0.0200(17) 0.0227(17) -0.0046(14) -0.0044(13) 0.0001(13)
C2 0.0212(17) 0.032(2) 0.0251(19) -0.0015(16) -0.0060(15) 0.0025(15)
C3 0.0232(17) 0.032(2) 0.0204(18) -0.0011(15) -0.0067(15) 0.0018(15)
C4 0.042(2) 0.030(2) 0.036(2) -0.0058(18) -0.0038(19) -0.0095(19)
C5 0.058(3) 0.041(3) 0.038(3) -0.020(2) -0.011(2) -0.004(2)
C6 0.053(3) 0.045(3) 0.027(2) -0.0103(19) -0.002(2) -0.002(2)
C7 0.055(3) 0.035(2) 0.027(2) 0.0019(18) -0.004(2) -0.011(2)
C8 0.043(2) 0.024(2) 0.028(2) -0.0065(16) -0.0076(18) -0.0008(17)
C9 0.0129(14) 0.0193(17) 0.0227(17) -0.0056(14) -0.0020(13) 0.0014(12)
C10 0.0160(15) 0.0237(18) 0.0252(18) -0.0099(15) -0.0024(14) -0.0025(13)
C11 0.0159(15) 0.0205(17) 0.0279(19) -0.0087(14) -0.0046(14) -0.0025(13)
C12 0.0203(17) 0.031(2) 0.027(2) -0.0085(16) -0.0037(15) -0.0010(14)
C13 0.0190(17) 0.033(2) 0.035(2) -0.0145(17) -0.0014(16) 0.0019(15)
C14 0.0189(16) 0.0163(17) 0.044(2) -0.0117(16) -0.0071(16) -0.0009(13)
C15 0.0283(18) 0.0212(18) 0.032(2) -0.0064(15) -0.0126(16) -0.0005(14)
C16 0.0224(17) 0.0204(17) 0.0290(19) -0.0105(14) -0.0061(15) -0.0021(13)
C17 0.0117(14) 0.0211(17) 0.0241(18) -0.0066(14) -0.0008(13) -0.0015(12)
C18 0.0159(16) 0.038(2) 0.0256(19) -0.0081(17) -0.0033(14) -0.0046(15)
C19 0.0195(17) 0.039(2) 0.038(2) -0.0148(18) -0.0021(16) -0.0128(16)
C20 0.0251(18) 0.026(2) 0.039(2) -0.0078(17) 0.0014(17) -0.0122(15)
C21 0.0232(18) 0.0203(18) 0.030(2) -0.0043(15) -0.0018(15) -0.0031(14)
C22 0.0117(14) 0.0203(17) 0.0208(17) -0.0045(13) -0.0002(13) -0.0015(12)
C23 0.0140(15) 0.0223(17) 0.0198(17) -0.0061(13) -0.0014(13) -0.0024(13)
Br1 0.0355(8) 0.1091(11) 0.0352(7) 0.0109(5) -0.0196(6) 0.0048(6)
C24 0.021(3) 0.012(3) 0.018(3) -0.005(2) -0.005(2) -0.0002(19)
C25 0.022(2) 0.019(3) 0.022(3) -0.011(2) -0.003(2) -0.004(2)
C26 0.029(3) 0.023(3) 0.016(2) -0.002(2) -0.003(2) -0.005(3)
C27 0.024(3) 0.033(4) 0.016(3) -0.003(2) -0.006(2) 0.001(2)
C28 0.021(2) 0.029(4) 0.020(3) -0.004(2) -0.005(2) -0.003(2)
C29 0.020(2) 0.019(3) 0.020(3) -0.0056(19) -0.006(2) -0.0032(19)
Br1A 0.093(9) 0.106(4) 0.078(6) 0.010(4) -0.064(7) 0.023(5)
C24A 0.018(7) 0.021(9) 0.026(8) -0.015(7) -0.004(7) -0.003(6)
C25A 0.030(8) 0.016(8) 0.020(7) -0.005(6) -0.007(6) -0.001(7)
C26A 0.033(9) 0.021(9) 0.027(8) -0.011(6) -0.004(7) -0.001(8)
C27A 0.034(9) 0.029(9) 0.016(8) 0.001(7) -0.015(8) 0.000(8)
C28A 0.022(7) 0.025(9) 0.026(8) -0.007(7) -0.007(7) -0.004(6)
C29A 0.030(8) 0.025(9) 0.028(8) -0.003(7) 0.002(7) 0.002(7)
C30 0.0129(15) 0.0220(17) 0.0208(17) -0.0075(14) -0.0020(13) -0.0014(12)
C31 0.0213(16) 0.0223(18) 0.0256(19) -0.0105(15) -0.0044(14) -0.0010(14)
C32 0.0244(17) 0.0189(18) 0.038(2) -0.0115(16) -0.0010(16) -0.0031(14)
C33 0.0231(17) 0.0129(16) 0.036(2) -0.0018(15) -0.0026(15) -0.0025(13)
C38 0.035(6) 0.081(11) 0.025(5) -0.011(6) -0.002(4) -0.010(8)
C34 0.011(4) 0.016(4) 0.031(5) -0.001(4) -0.005(4) -0.005(3)
C35 0.023(4) 0.029(5) 0.031(4) -0.018(4) 0.002(3) -0.006(4)
C36 0.028(4) 0.035(6) 0.033(4) -0.018(4) -0.003(3) -0.007(4)
C37 0.022(4) 0.051(7) 0.021(4) -0.013(4) -0.005(3) -0.014(5)
C39 0.026(4) 0.036(6) 0.027(5) -0.006(4) -0.008(4) -0.021(4)
C40 0.021(4) 0.034(5) 0.022(4) -0.008(4) -0.009(4) -0.007(4)
C38A 0.032(7) 0.077(11) 0.025(6) -0.021(7) 0.004(5) -0.009(8)
C34A 0.017(6) 0.032(7) 0.014(5) -0.016(4) 0.000(4) 0.004(5)
C35A 0.022(5) 0.031(7) 0.039(6) -0.010(5) 0.003(4) -0.010(5)
C36A 0.032(5) 0.039(7) 0.028(5) -0.019(5) -0.001(4) -0.005(6)
C37A 0.024(5) 0.040(7) 0.024(5) -0.008(5) -0.004(4) -0.012(5)
C39A 0.025(5) 0.032(6) 0.013(4) -0.008(4) -0.004(4) -0.017(4)
C40A 0.024(5) 0.027(5) 0.016(5) -0.005(4) -0.009(4) -0.011(4)
C41 0.078(4) 0.047(5) 0.034(2) -0.017(3) -0.008(3) -0.025(3)
C42 0.056(4) 0.070(4) 0.067(4) -0.016(4) -0.011(4) -0.018(3)
C43 0.064(5) 0.046(4) 0.057(4) -0.013(4) -0.009(4) 0.013(4)
C44 0.062(5) 0.054(5) 0.064(5) -0.015(4) -0.025(4) 0.002(4)
O5 0.033(3) 0.039(3) 0.088(4) -0.018(3) -0.030(3) 0.005(2)
C41A 0.078(4) 0.047(5) 0.034(2) -0.017(3) -0.008(3) -0.025(3)
C42A 0.056(5) 0.054(5) 0.055(5) -0.010(4) -0.011(4) -0.013(4)
C43A 0.047(4) 0.049(4) 0.062(5) -0.012(4) -0.015(4) -0.001(4)
C44A 0.045(6) 0.050(6) 0.059(6) 0.003(5) -0.025(5) -0.006(5)
O5A 0.034(3) 0.053(4) 0.039(4) -0.021(3) -0.003(3) -0.010(3)
N1 0.0150(13) 0.0188(15) 0.0245(15) -0.0039(12) -0.0010(12) -0.0018(11)
O1 0.0154(11) 0.0222(13) 0.0231(13) -0.0042(10) -0.0007(9) 0.0048(9)
O2 0.0250(13) 0.0244(13) 0.0250(14) -0.0034(11) 0.0013(11) -0.0005(10)
O3 0.0211(12) 0.0421(16) 0.0215(13) -0.0045(12) -0.0053(10) -0.0016(11)
O4 0.0224(13) 0.0187(13) 0.0469(17) 0.0002(12) -0.0053(12) 0.0029(10)
S1 0.0143(4) 0.0216(4) 0.0227(4) -0.0015(3) -0.0029(3) 0.0008(3)

loop_
_atom_type_symbol
_atom_type_description
_atom_type_scat_dispersion_real
_atom_type_scat_dispersion_imag
_atom_type_scat_source
C C 0.0033 0.0016 'International Tables Vol C Tables 4.2.6.8 and 6.1.1.4'
H H 0.0000 0.0000 'International Tables Vol C Tables 4.2.6.8 and 6.1.1.4'
N N 0.0061 0.0033 'International Tables Vol C Tables 4.2.6.8 and 6.1.1.4'
O O 0.0106 0.0060 'International Tables Vol C Tables 4.2.6.8 and 6.1.1.4'
S S 0.1246 0.1234 'International Tables Vol C Tables 4.2.6.8 and 6.1.1.4'
Br Br -0.2901 2.4595 'International Tables Vol C Tables 4.2.6.8 and 6.1.1.4'

loop_
_geom_angle_atom_site_label_1
_geom_angle_atom_site_label_2
_geom_angle_atom_site_label_3
_geom_angle
N1 C1 C2 111.3(3)
N1 C1 C9 111.6(3)
C2 C1 C9 112.1(3)
C3 C2 C1 113.8(3)
C4 C3 C8 118.0(4)
C4 C3 C2 120.7(4)
C8 C3 C2 121.2(3)
C3 C4 C5 121.8(4)
C6 C5 C4 119.2(4)
C7 C6 C5 120.0(4)
C6 C7 C8 120.3(4)
C7 C8 C3 120.6(4)
O1 C9 C30 113.7(3)
O1 C9 C17 114.8(3)
C30 C9 C17 102.5(3)
O1 C9 C1 104.4(3)
C30 C9 C1 111.9(2)
C17 C9 C1 109.9(3)
O2 C10 O1 124.3(3)
O2 C10 C11 125.2(3)
O1 C10 C11 110.5(3)
C12 C11 C16 120.3(3)
C12 C11 C10 117.8(3)
C16 C11 C10 121.9(3)
C11 C12 C13 120.0(4)
C14 C13 C12 119.7(4)
C13 C14 C15 120.3(3)
C16 C15 C14 119.6(4)
C11 C16 C15 120.1(3)
C18 C17 C22 120.8(3)
C18 C17 C9 130.5(3)
C22 C17 C9 108.5(3)
C17 C18 C19 118.4(4)
C20 C19 C18 120.6(3)
C19 C20 C21 121.3(4)
C20 C21 C22 118.5(4)
C21 C22 C17 120.2(3)
C21 C22 C23 131.3(3)
C17 C22 C23 108.4(3)
C30 C23 C24 124.4(5)
C30 C23 C24A 133.5(12)
C24 C23 C24A 9.2(15)
C30 C23 C22 109.0(3)
C24 C23 C22 126.5(5)
C24A C23 C22 117.4(13)
C25 C24 C29 118.1(5)
C25 C24 C23 122.5(5)
C29 C24 C23 119.3(5)
C26 C25 C24 121.4(6)
C25 C26 C27 118.2(5)
C28 C27 C26 122.5(5)
C28 C27 Br1 118.9(5)
C26 C27 Br1 118.7(5)
C27 C28 C29 118.1(5)
C28 C29 C24 121.6(5)
C25A C24A C29A 120.0
C25A C24A C23 121.6(7)
C29A C24A C23 118.3(7)
C26A C25A C24A 120.0
C25A C26A C27A 120.0
C26A C27A C28A 120.0
C26A C27A Br1A 122.0(6)
C28A C27A Br1A 117.8(6)
C29A C28A C27A 120.0
C28A C29A C24A 120.0
C23 C30 C31 127.4(3)
C23 C30 C9 110.9(3)
C31 C30 C9 121.5(3)
C32 C31 C30 125.7(4)
C31 C32 C33 125.1(3)
N1 C33 C32 114.1(3)
C35 C34 C40 121.1(8)
C35 C34 S1 120.0(9)
C40 C34 S1 118.8(10)
C34 C35 C36 118.8(9)
C37 C36 C35 121.3(8)
C39 C37 C36 117.8(8)
C39 C37 C38 119.8(11)
C36 C37 C38 122.4(11)
C40 C39 C37 122.1(9)
C39 C40 C34 119.0(10)
C35A C34A C40A 120.0
C35A C34A S1 120.4(10)
C40A C34A S1 119.6(10)
C36A C35A C34A 120.0
C35A C36A C37A 120.0
C36A C37A C39A 120.0
C36A C37A C38A 118.7(10)
C39A C37A C38A 121.2(10)
C40A C39A C37A 120.0
C39A C40A C34A 120.0
O5 C42 C41 116.2(10)
O5 C43 C44 112.5(8)
C42 O5 C43 126.6(8)
O5A C42A C41A 114.2(12)
O5A C43A C44A 113.6(10)
C42A O5A C43A 118.8(10)
C1 N1 C33 118.6(3)
C1 N1 S1 121.2(2)
C33 N1 S1 117.8(2)
C10 O1 C9 119.0(3)
O3 S1 O4 119.61(17)
O3 S1 N1 108.12(15)
O4 S1 N1 107.77(15)
O3 S1 C34 108.0(6)
O4 S1 C34 105.1(6)
N1 S1 C34 107.8(7)
O3 S1 C34A 103.5(7)
O4 S1 C34A 110.8(7)
N1 S1 C34A 106.3(9)
C34 S1 C34A 5.8(11)

loop_
_geom_bond_atom_site_label_1
_geom_bond_atom_site_label_2
_geom_bond_distance
C1 N1 1.471(4)
C1 C2 1.536(5)
C1 C9 1.579(5)
C2 C3 1.514(5)
C3 C4 1.380(6)
C3 C8 1.393(6)
C4 C5 1.389(6)
C5 C6 1.382(7)
C6 C7 1.377(7)
C7 C8 1.387(6)
C9 O1 1.450(4)
C9 C30 1.511(5)
C9 C17 1.524(5)
C10 O2 1.204(4)
C10 O1 1.349(4)
C10 C11 1.496(5)
C11 C12 1.382(5)
C11 C16 1.382(5)
C12 C13 1.394(5)
C13 C14 1.384(6)
C14 C15 1.392(5)
C15 C16 1.390(5)
C17 C18 1.376(5)
C17 C22 1.401(5)
C18 C19 1.401(6)
C19 C20 1.369(6)
C20 C21 1.386(6)
C21 C22 1.387(5)
C22 C23 1.482(5)
C23 C30 1.352(5)
C23 C24 1.476(6)
C23 C24A 1.476(9)
Br1 C27 1.893(6)
C24 C25 1.395(7)
C24 C29 1.404(8)
C25 C26 1.388(8)
C26 C27 1.392(8)
C27 C28 1.379(8)
C28 C29 1.388(7)
Br1A C27A 1.849(9)
C24A C25A 1.3900
C24A C29A 1.3900
C25A C26A 1.3900
C26A C27A 1.3900
C27A C28A 1.3900
C28A C29A 1.3900
C30 C31 1.462(5)
C31 C32 1.330(5)
C32 C33 1.500(6)
C33 N1 1.476(5)
C38 C37 1.512(11)
C34 C35 1.359(11)
C34 C40 1.384(11)
C34 S1 1.765(9)
C35 C36 1.396(10)
C36 C37 1.380(11)
C37 C39 1.378(12)
C39 C40 1.363(11)
C38A C37A 1.520(11)
C34A C35A 1.3900
C34A C40A 1.3900
C34A S1 1.782(9)
C35A C36A 1.3900
C36A C37A 1.3900
C37A C39A 1.3900
C39A C40A 1.3900
C41 C42 1.524(14)
C42 O5 1.362(9)
C43 O5 1.375(11)
C43 C44 1.518(12)
C41A C42A 1.536(15)
C42A O5A 1.393(11)
C43A O5A 1.441(11)
C43A C44A 1.479(14)
N1 S1 1.631(3)
O3 S1 1.432(3)
O4 S1 1.435(3)
